data_4318242
loop_
_publ_author_name
'Ling-I Hung'
'Sue-Lein Wang'
'Hsien-Ming Kao'
'Kwang-Hwa Lii'

_publ_section_title
;
 Synthesis, Crystal Structure, and Solid State NMR Spectroscopy of
 NH4[(V2O3)2(4,4'-bpy)2(H2PO4)(PO4)2].0.5H2O, a Mixed-Valence
 Vanadium(IV,V) Phosphate with a Pillared Layer Structure
;
_journal_name_full 'Inorganic Chemistry'
_journal_page_first 3929
_journal_page_last 3934
_journal_paper_doi 10.1021/ic011277i
_journal_volume 41
_journal_year 2002
_chemical_formula_moiety 'NH4[(V2O3)2(4,4'-bpy)2(H2PO4)(PO4)2].0.5H2O (bpy = bipyridine)'
_chemical_formula_sum 'C20 H23 N5 O18.5 P3 V4'
_chemical_formula_weight 926.10
_chemical_name_systematic
;
  ?
;
_space_group_IT_number 15
_symmetry_cell_setting monoclinic
_symmetry_space_group_name_Hall '-C 2yc'
_symmetry_space_group_name_H-M 'C 1 2/c 1'
_atom_sites_solution_hydrogens geom
_atom_sites_solution_primary direct
_atom_sites_solution_secondary difmap
_audit_creation_method SHELXL-97
_cell_angle_alpha 90.00
_cell_angle_beta 92.7130(10)
_cell_angle_gamma 90.00
_cell_formula_units_Z 4
_cell_length_a 12.6354(8)
_cell_length_b 9.9786(6)
_cell_length_c 23.3689(14)
_cell_measurement_temperature 294(2)
_cell_volume 2943.1(3)
_computing_molecular_graphics 'Diamond', 'SHELXTL'
_computing_structure_refinement 'SHELXL-97 (Sheldrick, 1997)'
_computing_structure_solution 'SHELXS-97 (Sheldrick, 1990)'
_diffrn_ambient_temperature 294(2)
_diffrn_measured_fraction_theta_full 0.966
_diffrn_measured_fraction_theta_max 0.966
_diffrn_measurement_device_type 'Siemens Smart CCD'
_diffrn_radiation_monochromator graphite
_diffrn_radiation_source 'fine-focus sealed tube'
_diffrn_radiation_type MoK\a
_diffrn_radiation_wavelength 0.71073
_diffrn_reflns_av_R_equivalents 0.0427
_diffrn_reflns_av_sigmaI/netI 0.0500
_diffrn_reflns_limit_h_max 16
_diffrn_reflns_limit_h_min -16
_diffrn_reflns_limit_k_max 5
_diffrn_reflns_limit_k_min -13
_diffrn_reflns_limit_l_max 31
_diffrn_reflns_limit_l_min -30
_diffrn_reflns_number 9271
_diffrn_reflns_theta_full 28.30
_diffrn_reflns_theta_max 28.30
_diffrn_reflns_theta_min 1.74
_exptl_absorpt_coefficient_mu 1.491
_exptl_absorpt_correction_T_max 0.952
_exptl_absorpt_correction_T_min 0.816
_exptl_absorpt_correction_type 'empirical based on symmetry equivalents'
_exptl_crystal_colour dark_green
_exptl_crystal_density_diffrn 2.090
_exptl_crystal_density_method 'not measured'
_exptl_crystal_F_000 1852
_exptl_crystal_size_max 0.2
_exptl_crystal_size_mid 0.2
_exptl_crystal_size_min 0.15
_refine_diff_density_max 0.485
_refine_diff_density_min -0.372
_refine_diff_density_rms 0.102
_refine_ls_extinction_coef 0.00000(12)
_refine_ls_extinction_expression Fc^*^=kFc[1+0.001xFc^2^\l^3^/sin(2\q)]^-1/4^
_refine_ls_extinction_method SHELXL
_refine_ls_goodness_of_fit_ref 1.025
_refine_ls_hydrogen_treatment mixed
_refine_ls_matrix_type full
_refine_ls_number_parameters 238
_refine_ls_number_reflns 3544
_refine_ls_number_restraints 0
_refine_ls_restrained_S_all 1.025
_refine_ls_R_factor_all 0.0673
_refine_ls_R_factor_gt 0.0389
_refine_ls_shift/su_max 3.619
_refine_ls_shift/su_mean 0.015
_refine_ls_structure_factor_coef Fsqd
_refine_ls_weighting_details 'calc w=1/[\s^2^(Fo^2^)+(0.0474P)^2^+6.4434P] where P=(Fo^2^+2Fc^2^)/3'
_refine_ls_weighting_scheme calc
_refine_ls_wR_factor_gt 0.0911
_refine_ls_wR_factor_ref 0.1040
_reflns_number_gt 2594
_reflns_number_total 3544
_reflns_threshold_expression >2sigma(I)
_cod_data_source_file ic011277i.cif
_cod_data_source_block lyhm
_cod_original_formula_sum 'C20 H23 N5 O18.50 P3 V4'
_cod_database_code 4318242

loop_
_symmetry_equiv_pos_as_xyz
'x, y, z'
'-x, y, -z+1/2'
'x+1/2, y+1/2, z'
'-x+1/2, y+1/2, -z+1/2'
'-x, -y, -z'
'x, -y, z-1/2'
'-x+1/2, -y+1/2, -z'
'x+1/2, -y+1/2, z-1/2'

loop_
_atom_site_label
_atom_site_type_symbol
_atom_site_fract_x
_atom_site_fract_y
_atom_site_fract_z
_atom_site_U_iso_or_equiv
_atom_site_adp_type
_atom_site_occupancy
_atom_site_symmetry_multiplicity
_atom_site_calc_flag
_atom_site_refinement_flags
_atom_site_disorder_assembly
_atom_site_disorder_group
V1 V 0.75776(4) 0.19981(6) 0.66936(2) 0.01778(15) Uani 1 1 d . . .
V2 V 0.46843(4) 0.52534(6) 0.64952(2) 0.01836(15) Uani 1 1 d . . .
P1 P 0.67109(6) 0.47019(8) 0.74158(3) 0.01498(18) Uani 1 1 d . . .
P2 P 0.0000 0.28738(12) 0.7500 0.0175(2) Uani 1 2 d S . .
O1 O 0.74191(17) 0.3506(2) 0.72580(9) 0.0183(5) Uani 1 1 d . . .
O2 O 0.60852(17) 0.5212(2) 0.68908(9) 0.0216(5) Uani 1 1 d . . .
O3 O 0.74812(17) 0.5799(2) 0.76490(9) 0.0193(5) Uani 1 1 d . . .
O4 O 0.59820(17) 0.4234(2) 0.78837(9) 0.0186(5) Uani 1 1 d . . .
O5 O 0.93745(17) 0.2097(2) 0.70463(9) 0.0187(5) Uani 1 1 d . . .
O6 O 0.0766(2) 0.3839(3) 0.71948(12) 0.0365(7) Uani 1 1 d . . .
H6O H 0.1419 0.3858 0.7358 0.050 Uiso 1 1 d . . .
O7 O 0.63901(19) 0.1860(3) 0.64342(11) 0.0291(6) Uani 1 1 d . . .
O8 O 0.82700(19) 0.0895(2) 0.62631(9) 0.0233(5) Uani 1 1 d . . .
O9 O 0.4753(2) 0.4070(3) 0.60413(10) 0.0328(6) Uani 1 1 d . . .
N1 N 0.7937(2) 0.3613(3) 0.61113(12) 0.0229(6) Uani 1 1 d . . .
N2 N 0.5396(2) 0.6675(3) 0.59295(12) 0.0237(6) Uani 1 1 d . . .
C1 C 0.7434(4) 0.3716(5) 0.56058(18) 0.0557(15) Uani 1 1 d . . .
H1A H 0.6874 0.3133 0.5521 0.067 Uiso 1 1 calc R . .
C2 C 0.7691(4) 0.4639(5) 0.51971(19) 0.0601(16) Uani 1 1 d . . .
H2A H 0.7315 0.4651 0.4845 0.072 Uiso 1 1 calc R . .
C3 C 0.8496(3) 0.5542(4) 0.53033(15) 0.0250(7) Uani 1 1 d . . .
C4 C 0.8980(4) 0.5463(5) 0.58365(19) 0.0608(16) Uani 1 1 d . . .
H4A H 0.9511 0.6070 0.5944 0.073 Uiso 1 1 calc R . .
C5 C 0.8688(4) 0.4492(5) 0.62169(19) 0.0597(16) Uani 1 1 d . . .
H5A H 0.9048 0.4460 0.6573 0.072 Uiso 1 1 calc R . .
C6 C 0.6277(3) 0.7393(4) 0.60433(15) 0.0314(8) Uani 1 1 d . . .
H6A H 0.6642 0.7267 0.6394 0.038 Uiso 1 1 calc R . .
C7 C 0.6673(3) 0.8316(4) 0.56629(16) 0.0339(9) Uani 1 1 d . . .
H7A H 0.7274 0.8816 0.5764 0.041 Uiso 1 1 calc R . .
C8 C 0.6155(3) 0.8483(4) 0.51279(14) 0.0249(7) Uani 1 1 d . . .
C9 C 0.5260(3) 0.7709(5) 0.50094(16) 0.0380(10) Uani 1 1 d . . .
H9A H 0.4894 0.7783 0.4656 0.046 Uiso 1 1 calc R . .
C10 C 0.4914(3) 0.6832(5) 0.54128(16) 0.0400(11) Uani 1 1 d . . .
H10A H 0.4314 0.6322 0.5322 0.048 Uiso 1 1 calc R . .
OW O 0.5000 0.1739(9) 0.7500 0.051(2) Uani 0.50 2 d SP . .
N3 N 0.9238(6) 0.6616(7) 0.7169(3) 0.0402(17) Uani 0.50 1 d P . .

loop_
_atom_site_aniso_label
_atom_site_aniso_U_11
_atom_site_aniso_U_22
_atom_site_aniso_U_33
_atom_site_aniso_U_23
_atom_site_aniso_U_13
_atom_site_aniso_U_12
V1 0.0174(3) 0.0150(3) 0.0210(3) 0.0007(2) 0.0008(2) 0.0012(2)
V2 0.0169(3) 0.0196(3) 0.0188(3) 0.0010(2) 0.0032(2) 0.0024(2)
P1 0.0125(4) 0.0130(4) 0.0195(4) -0.0005(3) 0.0017(3) 0.0024(3)
P2 0.0140(5) 0.0139(6) 0.0242(6) 0.000 -0.0024(4) 0.000
O1 0.0185(11) 0.0133(11) 0.0230(11) -0.0025(9) 0.0015(9) 0.0035(9)
O2 0.0175(11) 0.0238(12) 0.0234(12) 0.0051(10) 0.0010(9) 0.0043(10)
O3 0.0169(11) 0.0149(11) 0.0265(12) -0.0038(10) 0.0052(9) -0.0024(9)
O4 0.0178(11) 0.0158(11) 0.0226(11) -0.0002(10) 0.0046(9) -0.0009(9)
O5 0.0172(11) 0.0177(11) 0.0212(11) -0.0001(10) 0.0002(8) -0.0004(9)
O6 0.0241(13) 0.0393(16) 0.0451(16) 0.0222(13) -0.0103(11) -0.0155(12)
O7 0.0219(12) 0.0284(14) 0.0362(14) 0.0007(12) -0.0060(10) 0.0007(11)
O8 0.0258(12) 0.0223(12) 0.0217(12) -0.0007(10) -0.0002(9) -0.0026(10)
O9 0.0371(15) 0.0332(15) 0.0287(14) -0.0077(12) 0.0071(11) 0.0038(12)
N1 0.0247(15) 0.0199(15) 0.0241(14) 0.0020(12) 0.0011(11) 0.0021(12)
N2 0.0225(14) 0.0279(16) 0.0207(14) 0.0023(12) 0.0023(11) -0.0010(12)
C1 0.053(3) 0.073(4) 0.039(2) 0.029(2) -0.021(2) -0.042(3)
C2 0.057(3) 0.083(4) 0.038(2) 0.034(3) -0.024(2) -0.041(3)
C3 0.0293(18) 0.0227(18) 0.0233(17) 0.0028(14) 0.0033(14) -0.0010(14)
C4 0.080(4) 0.056(3) 0.043(3) 0.025(2) -0.029(2) -0.048(3)
C5 0.080(4) 0.059(3) 0.037(2) 0.023(2) -0.033(2) -0.041(3)
C6 0.032(2) 0.039(2) 0.0236(18) 0.0059(17) -0.0023(15) -0.0032(17)
C7 0.030(2) 0.039(2) 0.032(2) 0.0071(18) -0.0029(16) -0.0119(17)
C8 0.0289(18) 0.0245(18) 0.0215(17) 0.0036(15) 0.0050(14) -0.0007(15)
C9 0.039(2) 0.052(3) 0.0224(18) 0.0065(18) -0.0015(16) -0.018(2)
C10 0.038(2) 0.054(3) 0.027(2) 0.0113(19) -0.0065(16) -0.023(2)
OW 0.064(7) 0.027(5) 0.064(6) 0.000 0.024(5) 0.000
N3 0.044(4) 0.024(3) 0.055(5) -0.003(3) 0.021(4) 0.001(3)

loop_
_atom_type_symbol
_atom_type_description
_atom_type_scat_dispersion_real
_atom_type_scat_dispersion_imag
_atom_type_scat_source
C C 0.0033 0.0016 'International Tables Vol C Tables 4.2.6.8 and 6.1.1.4'
H H 0.0000 0.0000 'International Tables Vol C Tables 4.2.6.8 and 6.1.1.4'
N N 0.0061 0.0033 'International Tables Vol C Tables 4.2.6.8 and 6.1.1.4'
O O 0.0106 0.0060 'International Tables Vol C Tables 4.2.6.8 and 6.1.1.4'
P P 0.1023 0.0942 'International Tables Vol C Tables 4.2.6.8 and 6.1.1.4'
V V 0.3005 0.5294 'International Tables Vol C Tables 4.2.6.8 and 6.1.1.4'

loop_
_geom_angle_atom_site_label_1
_geom_angle_atom_site_label_2
_geom_angle_atom_site_label_3
_geom_angle
_geom_angle_site_symmetry_1
_geom_angle_site_symmetry_3
_geom_angle_publ_flag
O7 V1 O8 102.33(12) . . ?
O7 V1 O3 100.12(12) . 4_646 ?
O8 V1 O3 96.05(10) . 4_646 ?
O7 V1 O1 101.06(11) . . ?
O8 V1 O1 155.70(10) . . ?
O3 V1 O1 86.22(9) 4_646 . ?
O7 V1 N1 92.69(12) . . ?
O8 V1 N1 88.93(11) . . ?
O3 V1 N1 164.89(11) 4_646 . ?
O1 V1 N1 83.47(10) . . ?
O7 V1 O5 176.68(11) . . ?
O8 V1 O5 74.39(9) . . ?
O3 V1 O5 79.87(9) 4_646 . ?
O1 V1 O5 82.25(8) . . ?
N1 V1 O5 87.80(9) . . ?
O9 V2 O8 97.85(12) . 3_455 ?
O9 V2 O2 102.83(12) . . ?
O8 V2 O2 159.03(10) 3_455 . ?
O9 V2 O4 98.33(12) . 2_656 ?
O8 V2 O4 87.54(9) 3_455 2_656 ?
O2 V2 O4 92.81(9) . 2_656 ?
O9 V2 N2 92.41(13) . . ?
O8 V2 N2 90.94(10) 3_455 . ?
O2 V2 N2 84.83(10) . . ?
O4 V2 N2 169.26(10) 2_656 . ?
O9 V2 O5 170.59(11) . 3_455 ?
O8 V2 O5 73.37(9) 3_455 3_455 ?
O2 V2 O5 85.77(9) . 3_455 ?
O4 V2 O5 84.90(8) 2_656 3_455 ?
N2 V2 O5 84.48(10) . 3_455 ?
O2 P1 O4 111.79(13) . . ?
O2 P1 O3 110.06(13) . . ?
O4 P1 O3 110.68(12) . . ?
O2 P1 O1 110.59(13) . . ?
O4 P1 O1 107.97(13) . . ?
O3 P1 O1 105.57(13) . . ?
O5 P2 O5 118.10(19) 1_455 2_656 ?
O5 P2 O6 108.83(12) 1_455 2_556 ?
O5 P2 O6 108.16(13) 2_656 2_556 ?
O5 P2 O6 108.16(13) 1_455 . ?
O5 P2 O6 108.83(13) 2_656 . ?
O6 P2 O6 103.8(2) 2_556 . ?
P1 O1 V1 143.89(14) . . ?
P1 O2 V2 144.52(15) . . ?
P1 O3 V1 131.64(13) . 4_656 ?
P1 O4 V2 130.71(14) . 2_656 ?
P2 O5 V2 135.32(13) 1_655 3_545 ?
P2 O5 V1 136.47(13) 1_655 . ?
V2 O5 V1 87.57(7) 3_545 . ?
P2 O6 H6O 113.5 . . ?
V1 O8 V2 121.48(12) . 3_545 ?
C5 N1 C1 115.6(3) . . ?
C5 N1 V1 123.5(3) . . ?
C1 N1 V1 120.8(3) . . ?
C10 N2 C6 117.1(3) . . ?
C10 N2 V2 116.4(2) . . ?
C6 N2 V2 126.5(2) . . ?
N1 C1 C2 123.6(4) . . ?
N1 C1 H1A 118.2 . . ?
C2 C1 H1A 118.2 . . ?
C3 C2 C1 120.7(4) . . ?
C3 C2 H2A 119.6 . . ?
C1 C2 H2A 119.6 . . ?
C4 C3 C2 115.1(4) . . ?
C4 C3 C8 121.6(3) . 7_666 ?
C2 C3 C8 123.3(3) . 7_666 ?
C3 C4 C5 120.5(4) . . ?
C3 C4 H4A 119.7 . . ?
C5 C4 H4A 119.7 . . ?
N1 C5 C4 124.4(4) . . ?
N1 C5 H5A 117.8 . . ?
C4 C5 H5A 117.8 . . ?
N2 C6 C7 123.2(3) . . ?
N2 C6 H6A 118.4 . . ?
C7 C6 H6A 118.4 . . ?
C6 C7 C8 119.0(3) . . ?
C6 C7 H7A 120.5 . . ?
C8 C7 H7A 120.5 . . ?
C9 C8 C7 117.2(3) . . ?
C9 C8 C3 119.8(3) . 7_666 ?
C7 C8 C3 123.1(3) . 7_666 ?
C10 C9 C8 120.1(4) . . ?
C10 C9 H9A 120.0 . . ?
C8 C9 H9A 120.0 . . ?
N2 C10 C9 123.4(4) . . ?
N2 C10 H10A 118.3 . . ?
C9 C10 H10A 118.3 . . ?
N3 OW N3 168.3(11) 3_445 4_646 ?

loop_
_geom_bond_atom_site_label_1
_geom_bond_atom_site_label_2
_geom_bond_distance
_geom_bond_site_symmetry_2
_geom_bond_publ_flag
V1 O7 1.597(2) . ?
V1 O8 1.753(2) . ?
V1 O3 1.952(2) 4_646 ?
V1 O1 2.017(2) . ?
V1 N1 2.171(3) . ?
V1 O5 2.381(2) . ?
V2 O9 1.593(3) . ?
V2 O8 1.951(2) 3_455 ?
V2 O2 1.958(2) . ?
V2 O4 1.992(2) 2_656 ?
V2 N2 2.164(3) . ?
V2 O5 2.290(2) 3_455 ?
P1 O2 1.516(2) . ?
P1 O4 1.535(2) . ?
P1 O3 1.546(2) . ?
P1 O1 1.547(2) . ?
P2 O5 1.507(2) 1_455 ?
P2 O5 1.507(2) 2_656 ?
P2 O6 1.562(3) 2_556 ?
P2 O6 1.562(3) . ?
O3 V1 1.952(2) 4_656 ?
O4 V2 1.992(2) 2_656 ?
O5 P2 1.507(2) 1_655 ?
O5 V2 2.290(2) 3_545 ?
O6 H6O 0.8926 . ?
O8 V2 1.951(2) 3_545 ?
N1 C5 1.306(5) . ?
N1 C1 1.319(5) . ?
N2 C10 1.335(4) . ?
N2 C6 1.340(5) . ?
C1 C2 1.377(6) . ?
C1 H1A 0.9300 . ?
C2 C3 1.372(5) . ?
C2 H2A 0.9300 . ?
C3 C4 1.364(5) . ?
C3 C8 1.483(5) 7_666 ?
C4 C5 1.377(6) . ?
C4 H4A 0.9300 . ?
C5 H5A 0.9300 . ?
C6 C7 1.390(5) . ?
C6 H6A 0.9300 . ?
C7 C8 1.393(5) . ?
C7 H7A 0.9300 . ?
C8 C9 1.386(5) . ?
C8 C3 1.483(5) 7_666 ?
C9 C10 1.372(5) . ?
C9 H9A 0.9300 . ?
C10 H10A 0.9300 . ?
OW N3 1.212(8) 3_445 ?
OW N3 1.212(8) 4_646 ?
N3 OW 1.212(8) 3 ?
